data_7061253
loop_
_publ_author_name
'Motornov, Vladimir A.'
'Tabolin, Andrey A.'
'Ioffe, Sema L.'

_publ_section_title
;
 Oxidative [3+2]-annulation of nitroalkenes and azolium ylides in the
 presence of Cu(ii): efficient synthesis of [5,5]-annulated N-fused
 heterocycles
;
_journal_issue 9
_journal_name_full 'New Journal of Chemistry'
_journal_page_first 4134
_journal_page_last 4141
_journal_paper_doi 10.1039/D1NJ05332A
_journal_volume 46
_journal_year 2022
_chemical_formula_moiety 'C19 H12 Cl N O S'
_chemical_formula_sum 'C19 H12 Cl N O S'
_chemical_formula_weight 337.81
_space_group_crystal_system triclinic
_space_group_IT_number 2
_space_group_name_Hall '-P 1'
_space_group_name_H-M_alt 'P -1'
_atom_sites_solution_hydrogens geom
_atom_sites_solution_primary direct
_atom_sites_solution_secondary difmap
_audit_creation_method SHELXL-2018/3
_audit_update_record
;
2021-09-03 deposited with the CCDC.	2022-01-26 downloaded from the CCDC.
;
_cell_angle_alpha 73.2120(10)
_cell_angle_beta 81.3380(10)
_cell_angle_gamma 73.1940(10)
_cell_formula_units_Z 2
_cell_length_a 7.3208(2)
_cell_length_b 9.0728(2)
_cell_length_c 12.5495(3)
_cell_measurement_reflns_used 9625
_cell_measurement_temperature 100(2)
_cell_measurement_theta_max 34.96
_cell_measurement_theta_min 2.58
_cell_volume 761.88(3)
_computing_cell_refinement 'SAINT (Bruker, 2019)'
_computing_data_collection '<i>APEX3</i> (Bruker, 2019)'
_computing_data_reduction 'SAINT (Bruker, 2019)'
_computing_molecular_graphics 'SHELXTL (Sheldrick, Acta Cryst., 2008, A64, 112-122)'
_computing_publication_material 'SHELXTL (Sheldrick, Acta Cryst., 2008, A64, 112-122)'
_computing_structure_refinement 'SHELXL-2018/3 (Sheldrick, 2018)'
_computing_structure_solution 'SHELXT 2014/5 (Sheldrick, 2014)'
_diffrn_ambient_temperature 100(2)
_diffrn_detector_area_resol_mean 7.31
_diffrn_measured_fraction_theta_full 0.999
_diffrn_measured_fraction_theta_max 0.999
_diffrn_measurement_device_type 'Bruker AXS D8 QUEST, Photon III detector'
_diffrn_measurement_method '\f and \w shutterless scans'
_diffrn_radiation_monochromator graphite
_diffrn_radiation_type MoK\a
_diffrn_radiation_wavelength 0.71073
_diffrn_reflns_av_R_equivalents 0.0315
_diffrn_reflns_av_unetI/netI 0.0232
_diffrn_reflns_Laue_measured_fraction_full 0.999
_diffrn_reflns_Laue_measured_fraction_max 0.999
_diffrn_reflns_limit_h_max 11
_diffrn_reflns_limit_h_min -11
_diffrn_reflns_limit_k_max 14
_diffrn_reflns_limit_k_min -14
_diffrn_reflns_limit_l_max 19
_diffrn_reflns_limit_l_min -19
_diffrn_reflns_number 35340
_diffrn_reflns_point_group_measured_fraction_full 0.999
_diffrn_reflns_point_group_measured_fraction_max 0.999
_diffrn_reflns_theta_full 25.242
_diffrn_reflns_theta_max 34.336
_diffrn_reflns_theta_min 2.428
_diffrn_source 'sealed X-Ray tube'
_diffrn_source_current 30
_diffrn_source_power 50
_diffrn_source_size '0.6 mm, fine-focus'
_exptl_absorpt_coefficient_mu 0.391
_exptl_absorpt_correction_T_max 0.7469
_exptl_absorpt_correction_T_min 0.6227
_exptl_absorpt_correction_type multi-scan
_exptl_absorpt_process_details 'SADABS 2016/2 (Krause et al., J. Appl. Cryst. 2015, 48, 3-10)'
_exptl_crystal_colour colorless
_exptl_crystal_density_diffrn 1.473
_exptl_crystal_density_method 'not measured'
_exptl_crystal_description Block
_exptl_crystal_F_000 348
_exptl_crystal_size_max 0.140
_exptl_crystal_size_mid 0.080
_exptl_crystal_size_min 0.030
_refine_diff_density_max 0.524
_refine_diff_density_min -0.322
_refine_diff_density_rms 0.058
_refine_ls_extinction_method none
_refine_ls_goodness_of_fit_ref 1.045
_refine_ls_hydrogen_treatment constr
_refine_ls_matrix_type full
_refine_ls_number_parameters 208
_refine_ls_number_reflns 6388
_refine_ls_number_restraints 0
_refine_ls_restrained_S_all 1.045
_refine_ls_R_factor_all 0.0432
_refine_ls_R_factor_gt 0.0343
_refine_ls_shift/su_max 0.001
_refine_ls_shift/su_mean 0.000
_refine_ls_structure_factor_coef Fsqd
_refine_ls_weighting_details 'w=1/[\s^2^(Fo^2^)+(0.0415P)^2^+0.2864P] where P=(Fo^2^+2Fc^2^)/3'
_refine_ls_weighting_scheme calc
_refine_ls_wR_factor_gt 0.0848
_refine_ls_wR_factor_ref 0.0903
_reflns_Friedel_coverage 0.000
_reflns_number_gt 5443
_reflns_number_total 6388
_reflns_threshold_expression 'I > 2\s(I)'
_cod_data_source_file d1nj05332a2.cif
_cod_data_source_block VM1833
_cod_depositor_comments 'Adding full bibliography for 7061251--7061253.cif.'
_cod_database_code 7061253
_shelx_shelxl_version_number 2018/3
_shelx_space_group_comment
;
The symmetry employed for this shelxl refinement is uniquely defined
by the following loop, which should always be used as a source of
symmetry information in preference to the above space-group names.
They are only intended as comments.
;
_shelx_estimated_absorpt_t_min 0.947
_shelx_estimated_absorpt_t_max 0.988

loop_
_space_group_symop_operation_xyz
'x, y, z'
'-x, -y, -z'

loop_
_atom_site_label
_atom_site_type_symbol
_atom_site_fract_x
_atom_site_fract_y
_atom_site_fract_z
_atom_site_U_iso_or_equiv
_atom_site_adp_type
_atom_site_occupancy
_atom_site_site_symmetry_order
_atom_site_calc_flag
_atom_site_refinement_flags_posn
_atom_site_refinement_flags_adp
_atom_site_refinement_flags_occupancy
_atom_site_disorder_assembly
_atom_site_disorder_group
Cl1 Cl 0.58480(4) 0.29164(3) 0.94708(2) 0.02443(6) Uani 1 1 d . . . . .
C1 C 0.83477(13) 1.00885(11) 0.26442(8) 0.01570(15) Uani 1 1 d . . . . .
H3 H 0.863997 1.092891 0.283716 0.019 Uiso 1 1 calc R U . . .
S1 S 0.77681(4) 0.83100(3) 0.15174(2) 0.01907(6) Uani 1 1 d . . . . .
O1 O 0.77548(11) 1.06908(8) 0.48586(6) 0.01911(13) Uani 1 1 d . . . . .
N1 N 0.78246(11) 0.88003(9) 0.34192(6) 0.01369(13) Uani 1 1 d . . . . .
C2 C 0.83872(14) 0.99936(12) 0.15884(8) 0.01847(16) Uani 1 1 d . . . . .
H4 H 0.871743 1.076275 0.095069 0.022 Uiso 1 1 calc R U . . .
C3 C 0.74930(13) 0.77110(11) 0.29556(7) 0.01507(15) Uani 1 1 d . . . . .
C4 C 0.70377(13) 0.64700(11) 0.38028(8) 0.01547(15) Uani 1 1 d . . . . .
H5 H 0.673924 0.556069 0.371707 0.019 Uiso 1 1 calc R U . . .
C5 C 0.71059(12) 0.68270(10) 0.48170(7) 0.01372(14) Uani 1 1 d . . . . .
C6 C 0.76176(12) 0.82792(10) 0.45797(7) 0.01341(14) Uani 1 1 d . . . . .
C7 C 0.66678(12) 0.58309(10) 0.59324(7) 0.01356(14) Uani 1 1 d . . . . .
C8 C 0.53307(12) 0.64907(11) 0.67000(8) 0.01503(15) Uani 1 1 d . . . . .
H10 H 0.460190 0.756687 0.647530 0.018 Uiso 1 1 calc R U . . .
C9 C 0.50508(13) 0.55975(11) 0.77863(8) 0.01636(15) Uani 1 1 d . . . . .
H11 H 0.415557 0.605731 0.830795 0.020 Uiso 1 1 calc R U . . .
C10 C 0.61081(13) 0.40174(11) 0.80938(8) 0.01666(16) Uani 1 1 d . . . . .
C11 C 0.73694(13) 0.33040(11) 0.73347(8) 0.01736(16) Uani 1 1 d . . . . .
H12 H 0.803667 0.220923 0.755106 0.021 Uiso 1 1 calc R U . . .
C12 C 0.76423(13) 0.42159(11) 0.62516(8) 0.01623(15) Uani 1 1 d . . . . .
H2 H 0.849792 0.373802 0.572408 0.019 Uiso 1 1 calc R U . . .
C16 C 0.73498(15) 0.87122(12) 0.83774(8) 0.01975(17) Uani 1 1 d . . . . .
H7 H 0.663920 0.927403 0.890271 0.024 Uiso 1 1 calc R U . . .
C17 C 0.86242(16) 0.72286(13) 0.87425(8) 0.02099(18) Uani 1 1 d . . . . .
H1 H 0.877571 0.677457 0.951746 0.025 Uiso 1 1 calc R U . . .
C18 C 0.96775(14) 0.64093(12) 0.79720(8) 0.01853(16) Uani 1 1 d . . . . .
H6 H 1.057053 0.540983 0.822139 0.022 Uiso 1 1 calc R U . . .
C19 C 0.94251(13) 0.70509(11) 0.68387(8) 0.01516(15) Uani 1 1 d . . . . .
H19 H 1.013229 0.648433 0.631528 0.018 Uiso 1 1 calc R U . . .
C15 C 0.71172(13) 0.93716(11) 0.72431(8) 0.01638(15) Uani 1 1 d . . . . .
H8 H 0.626972 1.039467 0.699275 0.020 Uiso 1 1 calc R U . . .
C14 C 0.81293(12) 0.85302(10) 0.64719(7) 0.01339(14) Uani 1 1 d . . . . .
C13 C 0.78292(12) 0.92654(10) 0.52621(7) 0.01399(14) Uani 1 1 d . . . . .

loop_
_atom_site_aniso_label
_atom_site_aniso_U_11
_atom_site_aniso_U_22
_atom_site_aniso_U_33
_atom_site_aniso_U_23
_atom_site_aniso_U_13
_atom_site_aniso_U_12
Cl1 0.03023(13) 0.02505(12) 0.01609(10) 0.00145(8) -0.00286(8) -0.01041(9)
C1 0.0151(4) 0.0143(4) 0.0156(4) -0.0017(3) -0.0017(3) -0.0026(3)
S1 0.02244(11) 0.02181(11) 0.01351(10) -0.00539(8) -0.00252(8) -0.00515(8)
O1 0.0235(3) 0.0130(3) 0.0200(3) -0.0033(2) -0.0042(3) -0.0031(2)
N1 0.0137(3) 0.0139(3) 0.0134(3) -0.0036(2) -0.0013(2) -0.0033(2)
C2 0.0194(4) 0.0187(4) 0.0151(4) -0.0020(3) -0.0017(3) -0.0037(3)
C3 0.0144(3) 0.0171(4) 0.0145(3) -0.0055(3) -0.0017(3) -0.0037(3)
C4 0.0159(4) 0.0156(4) 0.0164(4) -0.0059(3) -0.0015(3) -0.0044(3)
C5 0.0121(3) 0.0135(3) 0.0153(3) -0.0041(3) -0.0005(3) -0.0028(3)
C6 0.0137(3) 0.0134(3) 0.0127(3) -0.0036(3) -0.0010(3) -0.0027(3)
C7 0.0123(3) 0.0133(3) 0.0156(3) -0.0040(3) -0.0010(3) -0.0038(3)
C8 0.0132(3) 0.0142(3) 0.0169(4) -0.0042(3) -0.0005(3) -0.0025(3)
C9 0.0155(4) 0.0176(4) 0.0157(4) -0.0041(3) 0.0004(3) -0.0047(3)
C10 0.0172(4) 0.0177(4) 0.0150(4) -0.0015(3) -0.0023(3) -0.0067(3)
C11 0.0163(4) 0.0137(4) 0.0203(4) -0.0022(3) -0.0026(3) -0.0028(3)
C12 0.0146(4) 0.0143(4) 0.0190(4) -0.0052(3) 0.0000(3) -0.0022(3)
C16 0.0216(4) 0.0222(4) 0.0174(4) -0.0093(3) 0.0021(3) -0.0063(3)
C17 0.0261(5) 0.0227(4) 0.0143(4) -0.0037(3) -0.0015(3) -0.0076(4)
C18 0.0203(4) 0.0166(4) 0.0178(4) -0.0029(3) -0.0036(3) -0.0037(3)
C19 0.0147(3) 0.0150(4) 0.0157(4) -0.0050(3) -0.0016(3) -0.0024(3)
C15 0.0151(4) 0.0166(4) 0.0183(4) -0.0075(3) 0.0000(3) -0.0030(3)
C14 0.0132(3) 0.0138(3) 0.0144(3) -0.0052(3) -0.0013(3) -0.0037(3)
C13 0.0127(3) 0.0137(3) 0.0151(3) -0.0044(3) -0.0017(3) -0.0017(3)

loop_
_atom_type_symbol
_atom_type_description
_atom_type_scat_dispersion_real
_atom_type_scat_dispersion_imag
_atom_type_scat_source
C C 0.0033 0.0016 'International Tables Vol C Tables 4.2.6.8 and 6.1.1.4'
H H 0.0000 0.0000 'International Tables Vol C Tables 4.2.6.8 and 6.1.1.4'
N N 0.0061 0.0033 'International Tables Vol C Tables 4.2.6.8 and 6.1.1.4'
O O 0.0106 0.0060 'International Tables Vol C Tables 4.2.6.8 and 6.1.1.4'
S S 0.1246 0.1234 'International Tables Vol C Tables 4.2.6.8 and 6.1.1.4'
Cl Cl 0.1484 0.1585 'International Tables Vol C Tables 4.2.6.8 and 6.1.1.4'

loop_
_geom_angle_atom_site_label_1
_geom_angle_atom_site_label_2
_geom_angle_atom_site_label_3
_geom_angle
_geom_angle_site_symmetry_1
_geom_angle_site_symmetry_3
_geom_angle_publ_flag
C2 C1 N1 111.70(8) . . ?
C2 C1 H3 124.1 . . ?
N1 C1 H3 124.1 . . ?
C3 S1 C2 90.34(4) . . ?
C3 N1 C6 109.61(7) . . ?
C3 N1 C1 114.33(8) . . ?
C6 N1 C1 135.99(8) . . ?
C1 C2 S1 112.84(7) . . ?
C1 C2 H4 123.6 . . ?
S1 C2 H4 123.6 . . ?
N1 C3 C4 109.13(8) . . ?
N1 C3 S1 110.76(7) . . ?
C4 C3 S1 140.10(7) . . ?
C3 C4 C5 106.41(8) . . ?
C3 C4 H5 126.8 . . ?
C5 C4 H5 126.8 . . ?
C6 C5 C4 108.94(8) . . ?
C6 C5 C7 126.67(8) . . ?
C4 C5 C7 124.38(8) . . ?
N1 C6 C5 105.89(7) . . ?
N1 C6 C13 119.96(8) . . ?
C5 C6 C13 134.04(8) . . ?
C8 C7 C12 118.89(8) . . ?
C8 C7 C5 120.87(8) . . ?
C12 C7 C5 120.20(8) . . ?
C9 C8 C7 121.05(8) . . ?
C9 C8 H10 119.5 . . ?
C7 C8 H10 119.5 . . ?
C8 C9 C10 118.62(8) . . ?
C8 C9 H11 120.7 . . ?
C10 C9 H11 120.7 . . ?
C11 C10 C9 121.66(9) . . ?
C11 C10 Cl1 119.42(7) . . ?
C9 C10 Cl1 118.91(7) . . ?
C10 C11 C12 119.01(8) . . ?
C10 C11 H12 120.5 . . ?
C12 C11 H12 120.5 . . ?
C11 C12 C7 120.60(8) . . ?
C11 C12 H2 119.7 . . ?
C7 C12 H2 119.7 . . ?
C15 C16 C17 119.98(9) . . ?
C15 C16 H7 120.0 . . ?
C17 C16 H7 120.0 . . ?
C16 C17 C18 120.05(9) . . ?
C16 C17 H1 120.0 . . ?
C18 C17 H1 120.0 . . ?
C19 C18 C17 120.17(9) . . ?
C19 C18 H6 119.9 . . ?
C17 C18 H6 119.9 . . ?
C18 C19 C14 119.86(8) . . ?
C18 C19 H19 120.1 . . ?
C14 C19 H19 120.1 . . ?
C16 C15 C14 120.05(9) . . ?
C16 C15 H8 120.0 . . ?
C14 C15 H8 120.0 . . ?
C19 C14 C15 119.86(8) . . ?
C19 C14 C13 121.49(8) . . ?
C15 C14 C13 118.64(8) . . ?
O1 C13 C6 121.15(8) . . ?
O1 C13 C14 119.81(8) . . ?
C6 C13 C14 119.04(8) . . ?

loop_
_geom_bond_atom_site_label_1
_geom_bond_atom_site_label_2
_geom_bond_distance
_geom_bond_site_symmetry_2
_geom_bond_publ_flag
Cl1 C10 1.7418(9) . ?
C1 C2 1.3478(13) . ?
C1 N1 1.3959(12) . ?
C1 H3 0.9500 . ?
S1 C3 1.7264(9) . ?
S1 C2 1.7429(11) . ?
O1 C13 1.2333(11) . ?
N1 C3 1.3739(12) . ?
N1 C6 1.3945(11) . ?
C2 H4 0.9500 . ?
C3 C4 1.3886(13) . ?
C4 C5 1.4121(13) . ?
C4 H5 0.9500 . ?
C5 C6 1.4107(12) . ?
C5 C7 1.4766(12) . ?
C6 C13 1.4563(12) . ?
C7 C8 1.3982(12) . ?
C7 C12 1.3996(12) . ?
C8 C9 1.3896(13) . ?
C8 H10 0.9500 . ?
C9 C10 1.3900(13) . ?
C9 H11 0.9500 . ?
C10 C11 1.3874(14) . ?
C11 C12 1.3914(13) . ?
C11 H12 0.9500 . ?
C12 H2 0.9500 . ?
C16 C15 1.3911(14) . ?
C16 C17 1.3923(15) . ?
C16 H7 0.9500 . ?
C17 C18 1.3933(14) . ?
C17 H1 0.9500 . ?
C18 C19 1.3908(13) . ?
C18 H6 0.9500 . ?
C19 C14 1.3970(12) . ?
C19 H19 0.9500 . ?
C15 C14 1.3972(12) . ?
C15 H8 0.9500 . ?
C14 C13 1.4930(12) . ?

loop_
_geom_torsion_atom_site_label_1
_geom_torsion_atom_site_label_2
_geom_torsion_atom_site_label_3
_geom_torsion_atom_site_label_4
_geom_torsion
_geom_torsion_site_symmetry_1
_geom_torsion_site_symmetry_2
_geom_torsion_site_symmetry_3
_geom_torsion_site_symmetry_4
_geom_torsion_publ_flag
C2 C1 N1 C3 0.92(11) . . . . ?
C2 C1 N1 C6 177.64(9) . . . . ?
N1 C1 C2 S1 0.26(10) . . . . ?
C3 S1 C2 C1 -1.01(8) . . . . ?
C6 N1 C3 C4 0.82(10) . . . . ?
C1 N1 C3 C4 178.39(7) . . . . ?
C6 N1 C3 S1 -179.25(6) . . . . ?
C1 N1 C3 S1 -1.67(10) . . . . ?
C2 S1 C3 N1 1.48(7) . . . . ?
C2 S1 C3 C4 -178.61(11) . . . . ?
N1 C3 C4 C5 -0.22(10) . . . . ?
S1 C3 C4 C5 179.87(9) . . . . ?
C3 C4 C5 C6 -0.44(10) . . . . ?
C3 C4 C5 C7 178.49(8) . . . . ?
C3 N1 C6 C5 -1.06(9) . . . . ?
C1 N1 C6 C5 -177.89(9) . . . . ?
C3 N1 C6 C13 -177.71(8) . . . . ?
C1 N1 C6 C13 5.47(15) . . . . ?
C4 C5 C6 N1 0.92(9) . . . . ?
C7 C5 C6 N1 -177.98(8) . . . . ?
C4 C5 C6 C13 176.87(9) . . . . ?
C7 C5 C6 C13 -2.02(16) . . . . ?
C6 C5 C7 C8 51.52(13) . . . . ?
C4 C5 C7 C8 -127.22(10) . . . . ?
C6 C5 C7 C12 -126.14(10) . . . . ?
C4 C5 C7 C12 55.12(12) . . . . ?
C12 C7 C8 C9 4.11(13) . . . . ?
C5 C7 C8 C9 -173.58(8) . . . . ?
C7 C8 C9 C10 -1.05(14) . . . . ?
C8 C9 C10 C11 -2.50(14) . . . . ?
C8 C9 C10 Cl1 177.04(7) . . . . ?
C9 C10 C11 C12 2.87(14) . . . . ?
Cl1 C10 C11 C12 -176.67(7) . . . . ?
C10 C11 C12 C7 0.31(14) . . . . ?
C8 C7 C12 C11 -3.72(14) . . . . ?
C5 C7 C12 C11 173.99(8) . . . . ?
C15 C16 C17 C18 0.49(16) . . . . ?
C16 C17 C18 C19 -1.62(15) . . . . ?
C17 C18 C19 C14 0.82(14) . . . . ?
C17 C16 C15 C14 1.45(15) . . . . ?
C18 C19 C14 C15 1.12(14) . . . . ?
C18 C19 C14 C13 179.49(9) . . . . ?
C16 C15 C14 C19 -2.25(14) . . . . ?
C16 C15 C14 C13 179.33(9) . . . . ?
N1 C6 C13 O1 16.71(13) . . . . ?
C5 C6 C13 O1 -158.80(10) . . . . ?
N1 C6 C13 C14 -163.65(8) . . . . ?
C5 C6 C13 C14 20.84(15) . . . . ?
C19 C14 C13 O1 -135.24(9) . . . . ?
C15 C14 C13 O1 43.16(12) . . . . ?
C19 C14 C13 C6 45.12(12) . . . . ?
C15 C14 C13 C6 -136.48(9) . . . . ?
